data_7234881
loop_
_publ_author_name
'Kumar, Girijesh'
'Rani, Pooja'
'Sharma, Anjali'
'Husain, Ahmad'
'Kumar, Gulshan'
'Kaur, Harpreet'
'Bhasin, K.k'

_publ_section_title
;
 Selective recognition of Fe3+ and CrO42- ions using Zn(II) metallacycle
 and Cd(II) coordination polymer and their heterogeneous catalytic
 application
;
_journal_name_full CrystEngComm
_journal_paper_doi 10.1039/C9CE01357A
_journal_year 2019
_chemical_formula_moiety 'C42 H42 Cd N10 O6, N2 O6'
_chemical_formula_sum 'C42 H42 Cd N12 O12'
_chemical_formula_weight 1019.27
_space_group_crystal_system monoclinic
_space_group_IT_number 14
_space_group_name_Hall '-P 2yn'
_space_group_name_H-M_alt 'P 1 21/n 1'
_symmetry_space_group_name_Hall '-P 2yn'
_symmetry_space_group_name_H-M 'P 1 21/n 1'
_atom_sites_solution_hydrogens mixed
_atom_sites_solution_primary direct
_audit_creation_date 2019-10-07
_audit_creation_method
;
Olex2 1.3-alpha
(compiled 2019.10.03 svn.r3662 for OlexSys, GUI svn.r5948)
;
_audit_update_record
;
2019-10-23 deposited with the CCDC.    2019-10-28 downloaded from the CCDC.
;
_cell_angle_alpha 90
_cell_angle_beta 95.771(2)
_cell_angle_gamma 90
_cell_formula_units_Z 2
_cell_length_a 10.1917(3)
_cell_length_b 18.4359(5)
_cell_length_c 11.7353(3)
_cell_measurement_reflns_used 6550
_cell_measurement_temperature 298
_cell_measurement_theta_max 21.8780
_cell_measurement_theta_min 3.3470
_cell_volume 2193.81(10)
_computing_cell_refinement 'CrysAlisPro 1.171.39.46 (Rigaku OD, 2018)'
_computing_data_collection 'CrysAlisPro 1.171.39.46 (Rigaku OD, 2018)'
_computing_data_reduction 'CrysAlisPro 1.171.39.46 (Rigaku OD, 2018)'
_computing_molecular_graphics 'Olex2 1.3-alpha (Dolomanov et al., 2009)'
_computing_publication_material 'Olex2 1.3-alpha (Dolomanov et al., 2009)'
_computing_structure_refinement 'ShelXL 2018/3 (Sheldrick, 2015)'
_computing_structure_solution 'ShelXS n/a (Sheldrick, 2008)'
_diffrn_ambient_temperature 298
_diffrn_detector 'CCD plate'
_diffrn_detector_type HyPix3000
_diffrn_measured_fraction_theta_full 0.997
_diffrn_measured_fraction_theta_max 0.934
_diffrn_measurement_details
;
List of Runs (angles in degrees, time in seconds):

  # Type    Start    End  Width  t~exp~   \w     \q     \k     \f   Frames
#--------------------------------------------------------------------------
  1  \w    -43.00 -14.00   0.50   16.27    --   -9.79 -54.00 -52.00   58
  2  \w     13.00  50.00   0.50   16.27    --   -9.79  54.00  91.00   74
  3  \w      9.00  34.00   0.50   16.27    --   10.07  54.00  91.00   50
  4  \w    -37.00 -12.00   0.50   16.27    --   10.07 -54.00 -52.00   50
  5  \w    -22.00  61.00   0.50   16.27    --   -9.79  19.00   0.00  166
  6  \w     -8.00  73.00   0.50   16.27    --   10.07  57.00 -90.00  162
  7  \w     -6.00  50.00   0.50   16.27    --   10.07  57.00 120.00  112
  8  \w      3.00  52.00   0.50   16.27    --   10.07-125.00  90.00   98
  9  \w      4.00  58.00   0.50   16.27    --   10.07-125.00 -30.00  108
 10  \w    -53.00   5.00   0.50   16.27    --   10.07 -19.00-180.00  116
;
_diffrn_measurement_device 'four-circle diffractometer'
_diffrn_measurement_device_type 'SuperNova, Single source at offset/far, HyPix3000'
_diffrn_measurement_method '\w scans'
_diffrn_orient_matrix_type 'CrysAlisPro convention (1999,Acta A55,543-557)'
_diffrn_orient_matrix_UB_11 -0.0202299000
_diffrn_orient_matrix_UB_12 -0.0234479000
_diffrn_orient_matrix_UB_13 0.0428711000
_diffrn_orient_matrix_UB_21 0.0668157000
_diffrn_orient_matrix_UB_22 -0.0088389000
_diffrn_orient_matrix_UB_23 0.0170216000
_diffrn_orient_matrix_UB_31 0.0039829000
_diffrn_orient_matrix_UB_32 0.0291982000
_diffrn_orient_matrix_UB_33 0.0395617000
_diffrn_radiation_monochromator mirror
_diffrn_radiation_probe x-ray
_diffrn_radiation_type 'Mo K\a'
_diffrn_radiation_wavelength 0.71073
_diffrn_reflns_av_R_equivalents 0.0680
_diffrn_reflns_av_unetI/netI 0.0829
_diffrn_reflns_Laue_measured_fraction_full 0.997
_diffrn_reflns_Laue_measured_fraction_max 0.934
_diffrn_reflns_limit_h_max 12
_diffrn_reflns_limit_h_min -13
_diffrn_reflns_limit_k_max 22
_diffrn_reflns_limit_k_min -23
_diffrn_reflns_limit_l_max 15
_diffrn_reflns_limit_l_min -14
_diffrn_reflns_number 20048
_diffrn_reflns_point_group_measured_fraction_full 0.997
_diffrn_reflns_point_group_measured_fraction_max 0.934
_diffrn_reflns_theta_full 25.242
_diffrn_reflns_theta_max 27.416
_diffrn_reflns_theta_min 3.356
_diffrn_source 'micro-focus sealed X-ray tube'
_diffrn_source_type 'SuperNova (Mo) X-ray Source'
_exptl_absorpt_coefficient_mu 0.576
_exptl_absorpt_correction_T_max 1.00000
_exptl_absorpt_correction_T_min 0.88195
_exptl_absorpt_correction_type multi-scan
_exptl_absorpt_process_details
;
CrysAlisPro 1.171.39.46 (Rigaku Oxford Diffraction, 2018)
Empirical absorption correction using spherical harmonics,
 implemented in SCALE3 ABSPACK scaling algorithm.
;
_exptl_crystal_colour colourless
_exptl_crystal_colour_primary colourless
_exptl_crystal_density_diffrn 1.543
_exptl_crystal_description block
_exptl_crystal_F_000 1044
_exptl_crystal_size_max 0.15
_exptl_crystal_size_mid 0.14
_exptl_crystal_size_min 0.1
_refine_diff_density_max 0.354
_refine_diff_density_min -0.406
_refine_diff_density_rms 0.074
_refine_ls_extinction_method none
_refine_ls_goodness_of_fit_ref 0.966
_refine_ls_hydrogen_treatment mixed
_refine_ls_matrix_type full
_refine_ls_number_parameters 318
_refine_ls_number_reflns 4669
_refine_ls_number_restraints 0
_refine_ls_restrained_S_all 0.966
_refine_ls_R_factor_all 0.1022
_refine_ls_R_factor_gt 0.0496
_refine_ls_shift/su_max 0.000
_refine_ls_shift/su_mean 0.000
_refine_ls_structure_factor_coef Fsqd
_refine_ls_weighting_details 'w=1/[\s^2^(Fo^2^)+(0.0347P)^2^] where P=(Fo^2^+2Fc^2^)/3'
_refine_ls_weighting_scheme calc
_refine_ls_wR_factor_gt 0.0832
_refine_ls_wR_factor_ref 0.0969
_reflns_Friedel_coverage 0.000
_reflns_number_gt 2684
_reflns_number_total 4669
_reflns_threshold_expression 'I > 2\s(I)'
_cod_data_source_file c9ce01357a2.cif
_cod_data_source_block 2
_cod_database_code 7234881
_shelx_shelxl_version_number 2018/3
_chemical_oxdiff_formula 'Cd C H N O '
_shelx_space_group_comment
;
The symmetry employed for this shelxl refinement is uniquely defined
by the following loop, which should always be used as a source of
symmetry information in preference to the above space-group names.
They are only intended as comments.
;
_shelx_estimated_absorpt_t_max 0.945
_shelx_estimated_absorpt_t_min 0.919
_reflns_odcompleteness_completeness 99.55
_reflns_odcompleteness_iscentric 1
_reflns_odcompleteness_theta 26.32
_olex2_refinement_description
;
1. Fixed Uiso
 At 1.2 times of:
  All C(H) groups
 At 1.5 times of:
  All C(H,H,H) groups
2.a Aromatic/amide H refined with riding coordinates:
 C1(H1), C2(H2A), C3(H3A), C5(H5), C8(H8), C9(H9), C11(H11), C12(H12),
 C15(H15), C16(H16), C17(H17), C18(H18)
2.b Idealised Me refined as rotating group:
 C20(H20A,H20B,H20C), C21(H21A,H21B,H21C)
;
_olex2_submission_special_instructions 'No special instructions were received'
_oxdiff_exptl_absorpt_empirical_details
;
Empirical correction (ABSPACK) includes:
- Absorption correction using spherical harmonics
- Frame scaling
;
_oxdiff_exptl_absorpt_empirical_full_max 1.128
_oxdiff_exptl_absorpt_empirical_full_min 0.830

loop_
_space_group_symop_operation_xyz
'x, y, z'
'-x+1/2, y+1/2, -z+1/2'
'-x, -y, -z'
'x-1/2, -y-1/2, z-1/2'

loop_
_atom_site_label
_atom_site_type_symbol
_atom_site_fract_x
_atom_site_fract_y
_atom_site_fract_z
_atom_site_U_iso_or_equiv
_atom_site_adp_type
_atom_site_occupancy
_atom_site_site_symmetry_order
_atom_site_calc_flag
_atom_site_refinement_flags_posn
_atom_site_refinement_flags_adp
_atom_site_refinement_flags_occupancy
Cd1 Cd 1.000000 0.500000 0.000000 0.04434(15) Uani 1 2 d S . P
O1 O -0.0372(2) 0.64450(15) 0.4055(2) 0.0795(9) Uani 1 1 d . . .
O2 O 0.5441(2) 0.76462(14) 0.2077(2) 0.0721(8) Uani 1 1 d . . .
O3 O 1.1919(2) 0.56783(13) -0.0104(2) 0.0652(7) Uani 1 1 d . . .
N1 N -0.0683(3) 0.54177(14) 0.8140(2) 0.0460(7) Uani 1 1 d . . .
N2 N 0.0786(3) 0.58817(16) 0.5538(2) 0.0449(8) Uani 1 1 d . . .
H2 H 0.156(3) 0.5804(17) 0.584(3) 0.055(12) Uiso 1 1 d . . .
N3 N 0.6411(3) 0.65561(17) 0.2421(2) 0.0484(8) Uani 1 1 d . . .
H3 H 0.625(3) 0.6117(18) 0.262(3) 0.053(11) Uiso 1 1 d . . .
N4 N 0.9044(3) 0.60336(15) 0.0719(2) 0.0475(7) Uani 1 1 d . . .
N5 N 1.3652(3) 0.63966(18) -0.0283(2) 0.0509(8) Uani 1 1 d . . .
C1 C -0.1964(3) 0.55182(18) 0.7804(3) 0.0537(10) Uani 1 1 d . . .
H1 H -0.257236 0.543562 0.832953 0.064 Uiso 1 1 calc R U .
C2 C -0.2413(3) 0.57355(19) 0.6731(3) 0.0580(10) Uani 1 1 d . . .
H2A H -0.331181 0.580560 0.653925 0.070 Uiso 1 1 calc R U .
C3 C -0.1544(3) 0.58527(18) 0.5923(3) 0.0519(10) Uani 1 1 d . . .
H3A H -0.184436 0.598695 0.517836 0.062 Uiso 1 1 calc R U .
C4 C -0.0214(3) 0.57651(17) 0.6251(3) 0.0397(8) Uani 1 1 d . . .
C5 C 0.0159(3) 0.55449(17) 0.7358(3) 0.0458(9) Uani 1 1 d . . .
H5 H 0.105408 0.548057 0.757660 0.055 Uiso 1 1 calc R U .
C6 C 0.0677(4) 0.62386(19) 0.4521(3) 0.0492(9) Uani 1 1 d . . .
C7 C 0.1937(3) 0.63934(19) 0.4011(3) 0.0448(9) Uani 1 1 d . . .
C8 C 0.1947(3) 0.6965(2) 0.3251(3) 0.0603(11) Uani 1 1 d . . .
H8 H 0.117228 0.722308 0.305865 0.072 Uiso 1 1 calc R U .
C9 C 0.3067(4) 0.7164(2) 0.2774(3) 0.0557(10) Uani 1 1 d . . .
H9 H 0.304549 0.755751 0.227766 0.067 Uiso 1 1 calc R U .
C10 C 0.4233(3) 0.67800(18) 0.3028(3) 0.0442(8) Uani 1 1 d . . .
C11 C 0.4233(3) 0.61945(18) 0.3762(3) 0.0451(9) Uani 1 1 d . . .
H11 H 0.499570 0.592076 0.392008 0.054 Uiso 1 1 calc R U .
C12 C 0.3107(3) 0.60118(17) 0.4265(3) 0.0445(9) Uani 1 1 d . . .
H12 H 0.313318 0.562798 0.478111 0.053 Uiso 1 1 calc R U .
C13 C 0.5397(3) 0.7044(2) 0.2476(3) 0.0482(9) Uani 1 1 d . . .
C14 C 0.7489(3) 0.66471(18) 0.1777(3) 0.0395(8) Uani 1 1 d . . .
C15 C 0.7996(3) 0.73051(19) 0.1497(3) 0.0479(9) Uani 1 1 d . . .
H15 H 0.765349 0.773467 0.175864 0.057 Uiso 1 1 calc R U .
C16 C 0.9016(3) 0.7316(2) 0.0823(3) 0.0572(10) Uani 1 1 d . . .
H16 H 0.937256 0.775650 0.062101 0.069 Uiso 1 1 calc R U .
C17 C 0.9508(3) 0.6684(2) 0.0449(3) 0.0602(11) Uani 1 1 d . . .
H17 H 1.019598 0.670464 -0.001407 0.072 Uiso 1 1 calc R U .
C18 C 0.8060(3) 0.60282(18) 0.1377(3) 0.0420(8) Uani 1 1 d . . .
H18 H 0.773343 0.558098 0.158198 0.050 Uiso 1 1 calc R U .
C19 C 1.3106(4) 0.5779(2) -0.0050(3) 0.0577(11) Uani 1 1 d . . .
H19 H 1.379(4) 0.540(2) 0.019(3) 0.086(13) Uiso 1 1 d . . .
C20 C 1.2860(4) 0.7027(2) -0.0597(4) 0.0955(15) Uani 1 1 d . . .
H20A H 1.216766 0.689740 -0.117623 0.143 Uiso 1 1 calc R U .
H20B H 1.340304 0.739547 -0.088706 0.143 Uiso 1 1 calc R U .
H20C H 1.248279 0.720786 0.006476 0.143 Uiso 1 1 calc R U .
C21 C 1.5067(3) 0.6481(3) -0.0350(4) 0.0878(14) Uani 1 1 d . . .
H21A H 1.552606 0.607406 0.001268 0.132 Uiso 1 1 calc R U .
H21B H 1.536613 0.691956 0.003275 0.132 Uiso 1 1 calc R U .
H21C H 1.523887 0.650360 -0.113828 0.132 Uiso 1 1 calc R U .
O4 O 0.5286(3) 0.49324(13) 0.2042(2) 0.0681(8) Uani 1 1 d . . .
O5 O 0.6073(4) 0.39965(17) 0.2972(2) 0.1075(12) Uani 1 1 d . . .
O6 O 0.6858(2) 0.50441(13) 0.3387(2) 0.0615(7) Uani 1 1 d . . .
N6 N 0.6062(3) 0.4653(2) 0.2795(3) 0.0521(8) Uani 1 1 d . . .

loop_
_atom_site_aniso_label
_atom_site_aniso_U_11
_atom_site_aniso_U_22
_atom_site_aniso_U_33
_atom_site_aniso_U_23
_atom_site_aniso_U_13
_atom_site_aniso_U_12
Cd1 0.0423(2) 0.0445(3) 0.0494(2) 0.00587(19) 0.02022(16) 0.00547(17)
O1 0.0499(17) 0.117(2) 0.0722(19) 0.0371(17) 0.0096(14) 0.0186(16)
O2 0.0708(18) 0.0427(17) 0.108(2) 0.0244(16) 0.0350(15) 0.0132(14)
O3 0.0422(16) 0.0661(19) 0.090(2) 0.0091(15) 0.0194(13) -0.0051(14)
N1 0.0437(18) 0.0501(19) 0.0466(18) 0.0051(15) 0.0162(14) 0.0068(15)
N2 0.0396(19) 0.055(2) 0.0409(18) 0.0066(15) 0.0075(15) 0.0082(16)
N3 0.059(2) 0.034(2) 0.057(2) 0.0069(17) 0.0317(15) 0.0053(17)
N4 0.0486(17) 0.0441(19) 0.0524(19) 0.0075(15) 0.0182(14) 0.0055(15)
N5 0.0411(19) 0.061(2) 0.0505(19) 0.0049(17) 0.0041(14) -0.0044(17)
C1 0.044(2) 0.059(3) 0.061(3) 0.005(2) 0.0216(18) -0.0016(19)
C2 0.036(2) 0.075(3) 0.064(3) 0.007(2) 0.0061(19) -0.0061(19)
C3 0.045(2) 0.060(3) 0.050(2) 0.0022(19) 0.0028(17) -0.0024(19)
C4 0.039(2) 0.039(2) 0.043(2) -0.0004(17) 0.0124(16) 0.0020(16)
C5 0.042(2) 0.049(2) 0.048(2) 0.0016(18) 0.0133(17) 0.0072(17)
C6 0.047(2) 0.054(3) 0.048(2) 0.0053(19) 0.0110(18) 0.0076(19)
C7 0.047(2) 0.052(2) 0.036(2) 0.0032(18) 0.0115(16) 0.0072(19)
C8 0.055(2) 0.078(3) 0.049(2) 0.019(2) 0.0125(18) 0.020(2)
C9 0.064(3) 0.057(3) 0.050(2) 0.0215(19) 0.0213(19) 0.017(2)
C10 0.057(2) 0.039(2) 0.039(2) -0.0017(18) 0.0169(16) 0.0095(18)
C11 0.049(2) 0.045(2) 0.044(2) 0.0024(18) 0.0157(16) 0.0126(17)
C12 0.059(2) 0.036(2) 0.040(2) 0.0056(17) 0.0165(17) 0.0076(18)
C13 0.058(2) 0.043(2) 0.046(2) 0.0020(19) 0.0179(17) 0.006(2)
C14 0.043(2) 0.036(2) 0.040(2) 0.0027(17) 0.0108(15) 0.0058(17)
C15 0.052(2) 0.037(2) 0.057(2) 0.0053(19) 0.0171(18) 0.0020(18)
C16 0.060(2) 0.037(2) 0.078(3) 0.009(2) 0.025(2) -0.005(2)
C17 0.055(2) 0.052(3) 0.079(3) 0.009(2) 0.035(2) 0.008(2)
C18 0.042(2) 0.040(2) 0.046(2) 0.0063(18) 0.0149(16) 0.0005(17)
C19 0.060(3) 0.057(3) 0.057(3) 0.001(2) 0.008(2) -0.003(3)
C20 0.085(3) 0.086(4) 0.116(4) 0.038(3) 0.010(3) -0.008(3)
C21 0.051(3) 0.106(4) 0.106(4) -0.020(3) 0.006(2) -0.025(2)
O4 0.0640(18) 0.067(2) 0.0708(19) 0.0055(15) -0.0077(14) 0.0098(14)
O5 0.198(4) 0.0422(19) 0.076(2) 0.0074(17) -0.016(2) 0.005(2)
O6 0.0551(16) 0.063(2) 0.0657(18) 0.0145(14) 0.0001(14) -0.0093(14)
N6 0.062(2) 0.047(2) 0.050(2) 0.0076(19) 0.0209(17) 0.003(2)

loop_
_atom_type_symbol
_atom_type_description
_atom_type_scat_dispersion_real
_atom_type_scat_dispersion_imag
_atom_type_scat_source
C C 0.0033 0.0016 'International Tables Vol C Tables 4.2.6.8 and 6.1.1.4'
H H 0.0000 0.0000 'International Tables Vol C Tables 4.2.6.8 and 6.1.1.4'
Cd Cd -0.8075 1.2024 'International Tables Vol C Tables 4.2.6.8 and 6.1.1.4'
N N 0.0061 0.0033 'International Tables Vol C Tables 4.2.6.8 and 6.1.1.4'
O O 0.0106 0.0060 'International Tables Vol C Tables 4.2.6.8 and 6.1.1.4'

loop_
_geom_angle_atom_site_label_1
_geom_angle_atom_site_label_2
_geom_angle_atom_site_label_3
_geom_angle
_geom_angle_site_symmetry_1
_geom_angle_site_symmetry_3
O3 Cd1 O3 180.0 . 3_765
O3 Cd1 N1 86.99(9) 3_765 3_666
O3 Cd1 N1 93.01(9) 3_765 1_654
O3 Cd1 N1 93.01(9) . 3_666
O3 Cd1 N1 86.99(9) . 1_654
O3 Cd1 N4 87.93(9) . .
O3 Cd1 N4 87.93(9) 3_765 3_765
O3 Cd1 N4 92.07(9) 3_765 .
O3 Cd1 N4 92.07(9) . 3_765
N1 Cd1 N1 180.00(12) 1_654 3_666
N4 Cd1 N1 88.45(9) . 1_654
N4 Cd1 N1 88.45(9) 3_765 3_666
N4 Cd1 N1 91.55(9) . 3_666
N4 Cd1 N1 91.55(9) 3_765 1_654
N4 Cd1 N4 180.0 . 3_765
C19 O3 Cd1 155.6(3) . .
C1 N1 Cd1 120.5(2) . 1_456
C1 N1 C5 116.6(3) . .
C5 N1 Cd1 122.9(2) . 1_456
C4 N2 H2 116(2) . .
C6 N2 H2 116(2) . .
C6 N2 C4 126.9(3) . .
C13 N3 H3 116(2) . .
C13 N3 C14 125.4(3) . .
C14 N3 H3 116(2) . .
C17 N4 Cd1 118.4(2) . .
C18 N4 Cd1 124.9(2) . .
C18 N4 C17 116.7(3) . .
C19 N5 C20 121.0(3) . .
C19 N5 C21 123.2(3) . .
C20 N5 C21 115.6(3) . .
N1 C1 H1 118.6 . .
N1 C1 C2 122.8(3) . .
C2 C1 H1 118.6 . .
C1 C2 H2A 119.8 . .
C1 C2 C3 120.3(3) . .
C3 C2 H2A 119.8 . .
C2 C3 H3A 121.0 . .
C2 C3 C4 118.1(3) . .
C4 C3 H3A 121.0 . .
C3 C4 N2 124.7(3) . .
C5 C4 N2 117.5(3) . .
C5 C4 C3 117.9(3) . .
N1 C5 C4 124.2(3) . .
N1 C5 H5 117.9 . .
C4 C5 H5 117.9 . .
O1 C6 N2 122.6(3) . .
O1 C6 C7 120.8(3) . .
N2 C6 C7 116.5(3) . .
C8 C7 C6 117.8(3) . .
C8 C7 C12 117.6(3) . .
C12 C7 C6 124.7(3) . .
C7 C8 H8 119.1 . .
C9 C8 C7 121.9(3) . .
C9 C8 H8 119.1 . .
C8 C9 H9 119.8 . .
C8 C9 C10 120.4(3) . .
C10 C9 H9 119.8 . .
C9 C10 C13 116.3(3) . .
C11 C10 C9 118.5(3) . .
C11 C10 C13 125.2(3) . .
C10 C11 H11 119.7 . .
C10 C11 C12 120.6(3) . .
C12 C11 H11 119.7 . .
C7 C12 H12 119.5 . .
C11 C12 C7 121.0(3) . .
C11 C12 H12 119.5 . .
O2 C13 N3 121.7(3) . .
O2 C13 C10 122.1(3) . .
N3 C13 C10 116.2(3) . .
C15 C14 N3 124.7(3) . .
C15 C14 C18 117.8(3) . .
C18 C14 N3 117.6(3) . .
C14 C15 H15 120.7 . .
C16 C15 C14 118.6(3) . .
C16 C15 H15 120.7 . .
C15 C16 H16 120.0 . .
C17 C16 C15 120.1(3) . .
C17 C16 H16 120.0 . .
N4 C17 C16 122.8(3) . .
N4 C17 H17 118.6 . .
C16 C17 H17 118.6 . .
N4 C18 C14 124.1(3) . .
N4 C18 H18 118.0 . .
C14 C18 H18 118.0 . .
O3 C19 N5 124.3(4) . .
O3 C19 H19 124(2) . .
N5 C19 H19 112(2) . .
N5 C20 H20A 109.5 . .
N5 C20 H20B 109.5 . .
N5 C20 H20C 109.5 . .
H20A C20 H20B 109.5 . .
H20A C20 H20C 109.5 . .
H20B C20 H20C 109.5 . .
N5 C21 H21A 109.5 . .
N5 C21 H21B 109.5 . .
N5 C21 H21C 109.5 . .
H21A C21 H21B 109.5 . .
H21A C21 H21C 109.5 . .
H21B C21 H21C 109.5 . .
O4 N6 O6 119.4(3) . .
O5 N6 O4 121.7(4) . .
O5 N6 O6 118.9(4) . .

loop_
_geom_bond_atom_site_label_1
_geom_bond_atom_site_label_2
_geom_bond_distance
_geom_bond_site_symmetry_2
Cd1 O3 2.335(2) .
Cd1 O3 2.335(2) 3_765
Cd1 N1 2.353(3) 1_654
Cd1 N1 2.353(3) 3_666
Cd1 N4 2.336(3) .
Cd1 N4 2.336(3) 3_765
O1 C6 1.212(4) .
O2 C13 1.208(4) .
O3 C19 1.219(4) .
N1 C1 1.338(4) .
N1 C5 1.338(4) .
N2 H2 0.84(3) .
N2 C4 1.399(4) .
N2 C6 1.358(4) .
N3 H3 0.86(3) .
N3 C13 1.376(4) .
N3 C14 1.404(4) .
N4 C17 1.339(4) .
N4 C18 1.326(3) .
N5 C19 1.308(4) .
N5 C20 1.442(4) .
N5 C21 1.460(4) .
C1 H1 0.9300 .
C1 C2 1.357(4) .
C2 H2A 0.9300 .
C2 C3 1.378(5) .
C3 H3A 0.9300 .
C3 C4 1.381(4) .
C4 C5 1.377(4) .
C5 H5 0.9300 .
C6 C7 1.497(4) .
C7 C8 1.381(4) .
C7 C12 1.391(4) .
C8 H8 0.9300 .
C8 C9 1.370(4) .
C9 H9 0.9300 .
C9 C10 1.389(4) .
C10 C11 1.381(4) .
C10 C13 1.489(4) .
C11 H11 0.9300 .
C11 C12 1.383(4) .
C12 H12 0.9300 .
C14 C15 1.372(4) .
C14 C18 1.385(4) .
C15 H15 0.9300 .
C15 C16 1.368(4) .
C16 H16 0.9300 .
C16 C17 1.358(4) .
C17 H17 0.9300 .
C18 H18 0.9300 .
C19 H19 1.01(4) .
C20 H20A 0.9600 .
C20 H20B 0.9600 .
C20 H20C 0.9600 .
C21 H21A 0.9600 .
C21 H21B 0.9600 .
C21 H21C 0.9600 .
O4 N6 1.237(4) .
O5 N6 1.227(3) .
O6 N6 1.244(4) .

loop_
_geom_hbond_atom_site_label_D
_geom_hbond_atom_site_label_H
_geom_hbond_atom_site_label_A
_geom_hbond_distance_DH
_geom_hbond_distance_HA
_geom_hbond_distance_DA
_geom_hbond_angle_DHA
_geom_hbond_site_symmetry_A
_geom_hbond_publ_flag
N2 H2 O5 0.84(3) 2.69(3) 3.498(5) 161(3) 3_666 yes
N2 H2 O6 0.84(3) 2.36(3) 3.109(4) 148(3) 3_666 yes
N3 H3 O4 0.86(3) 2.46(3) 3.220(4) 147(3) . yes
N3 H3 O6 0.86(3) 2.23(3) 3.026(4) 152(3) . yes
N3 H3 N6 0.86(3) 2.71(3) 3.559(5) 166(3) . yes
C3 H3A O1 0.93 2.26 2.820(4) 118.2 . yes
C15 H15 O2 0.93 2.33 2.828(4) 113.3 . yes
C17 H17 O3 0.93 2.59 3.197(4) 123.3 . yes
C18 H18 O6 0.93 2.58 3.307(4) 135.7 . yes

loop_
_geom_torsion_atom_site_label_1
_geom_torsion_atom_site_label_2
_geom_torsion_atom_site_label_3
_geom_torsion_atom_site_label_4
_geom_torsion
_geom_torsion_site_symmetry_1
Cd1 O3 C19 N5 177.2(4) .
Cd1 N1 C1 C2 -177.8(3) 1_456
Cd1 N1 C5 C4 177.6(2) 1_456
Cd1 N4 C17 C16 179.9(3) .
Cd1 N4 C18 C14 -178.7(2) .
O1 C6 C7 C8 21.7(5) .
O1 C6 C7 C12 -159.7(3) .
N1 C1 C2 C3 1.0(6) .
N2 C4 C5 N1 179.5(3) .
N2 C6 C7 C8 -156.1(3) .
N2 C6 C7 C12 22.5(5) .
N3 C14 C15 C16 -177.3(3) .
N3 C14 C18 N4 177.0(3) .
C1 N1 C5 C4 -0.3(5) .
C1 C2 C3 C4 -2.0(5) .
C2 C3 C4 N2 -178.4(3) .
C2 C3 C4 C5 1.9(5) .
C3 C4 C5 N1 -0.7(5) .
C4 N2 C6 O1 -7.2(6) .
C4 N2 C6 C7 170.5(3) .
C5 N1 C1 C2 0.2(5) .
C6 N2 C4 C3 15.2(5) .
C6 N2 C4 C5 -165.0(3) .
C6 C7 C8 C9 177.6(3) .
C6 C7 C12 C11 -179.4(3) .
C7 C8 C9 C10 1.3(6) .
C8 C7 C12 C11 -0.8(5) .
C8 C9 C10 C11 0.4(5) .
C8 C9 C10 C13 -179.3(3) .
C9 C10 C11 C12 -2.3(5) .
C9 C10 C13 O2 18.2(5) .
C9 C10 C13 N3 -160.3(3) .
C10 C11 C12 C7 2.5(5) .
C11 C10 C13 O2 -161.5(3) .
C11 C10 C13 N3 20.0(5) .
C12 C7 C8 C9 -1.1(5) .
C13 N3 C14 C15 27.8(5) .
C13 N3 C14 C18 -150.6(3) .
C13 C10 C11 C12 177.4(3) .
C14 N3 C13 O2 -9.7(5) .
C14 N3 C13 C10 168.8(3) .
C14 C15 C16 C17 -0.2(5) .
C15 C14 C18 N4 -1.6(5) .
C15 C16 C17 N4 -0.6(6) .
C17 N4 C18 C14 0.9(5) .
C18 N4 C17 C16 0.3(5) .
C18 C14 C15 C16 1.2(5) .
C20 N5 C19 O3 1.9(6) .
C21 N5 C19 O3 -172.2(3) .
